data_7210928
loop_
_publ_author_name
'Akhuli, Bidyut'
'Ghosh, Tamal Kanti'
'Ghosh, Pradyut'

_publ_section_title
;
 Effect of coordinating (--CN) vs. non-coordinating (--F) substituents in
 3-pyridyl urea receptors toward second sphere sulfate recognition:
 selective crystallisation of CuSO4 from mixtures of competing
 anions/cations
;
_journal_issue 45
_journal_name_full CrystEngComm
_journal_page_first 9472
_journal_paper_doi 10.1039/c3ce40974k
_journal_volume 15
_journal_year 2013
_chemical_formula_sum 'C52 H40 Cu N16 O8 S'
_chemical_formula_weight 1112.60
_chemical_name_systematic
; 
 ? 
;
_space_group_IT_number 2
_symmetry_cell_setting triclinic
_symmetry_space_group_name_Hall '-P 1'
_symmetry_space_group_name_H-M 'P -1'
_atom_sites_solution_hydrogens geom
_atom_sites_solution_primary direct
_atom_sites_solution_secondary difmap
_audit_creation_method SHELXL-97
_cell_angle_alpha 98.663(2)
_cell_angle_beta 109.9000(10)
_cell_angle_gamma 103.784(2)
_cell_formula_units_Z 2
_cell_length_a 13.2254(8)
_cell_length_b 14.6731(9)
_cell_length_c 17.1748(10)
_cell_measurement_reflns_used 8525
_cell_measurement_temperature 150(2)
_cell_measurement_theta_max 23.59
_cell_measurement_theta_min 2.39
_cell_volume 2944.0(3)
_computing_cell_refinement 'Bruker SAINT'
_computing_data_collection 'Bruker APEX2'
_computing_data_reduction 'Bruker SAINT'
_computing_molecular_graphics 'MERCURY 3.1'
_computing_publication_material 'ORTEP 3v.2'
_computing_structure_refinement 'SHELXL-97 (Sheldrick, 2008)'
_computing_structure_solution 'SHELXS-97 (Sheldrick, 2008)'
_diffrn_ambient_temperature 150(2)
_diffrn_measured_fraction_theta_full 0.995
_diffrn_measured_fraction_theta_max 0.995
_diffrn_measurement_device_type 'Bruker APEX-II CCD'
_diffrn_measurement_method '\f and \w scans'
_diffrn_radiation_monochromator graphite
_diffrn_radiation_source 'fine-focus sealed tube'
_diffrn_radiation_type MoK\a
_diffrn_radiation_wavelength 0.71073
_diffrn_reflns_av_R_equivalents 0.0543
_diffrn_reflns_av_unetI/netI 0.0500
_diffrn_reflns_limit_h_max 15
_diffrn_reflns_limit_h_min -15
_diffrn_reflns_limit_k_max 17
_diffrn_reflns_limit_k_min -17
_diffrn_reflns_limit_l_max 20
_diffrn_reflns_limit_l_min -20
_diffrn_reflns_number 43020
_diffrn_reflns_theta_full 25.20
_diffrn_reflns_theta_max 25.20
_diffrn_reflns_theta_min 1.30
_exptl_absorpt_coefficient_mu 0.469
_exptl_absorpt_correction_T_max 0.9861
_exptl_absorpt_correction_T_min 0.9634
_exptl_absorpt_correction_type multi-scan
_exptl_absorpt_process_details SADABS
_exptl_crystal_colour BLUE
_exptl_crystal_density_diffrn 1.255
_exptl_crystal_density_method 'not measured'
_exptl_crystal_description BLOCK
_exptl_crystal_F_000 1146
_exptl_crystal_size_max 0.08
_exptl_crystal_size_mid 0.06
_exptl_crystal_size_min 0.03
_platon_squeeze_details
;
The unit cell contains some disordered solvent molecules which has been treated as a diffuse contribution to the overall scatterin without
specific atom positions by SQUEEZE/PLATON.
;
_refine_diff_density_max 1.422
_refine_diff_density_min -1.106
_refine_diff_density_rms 0.079
_refine_ls_extinction_method none
_refine_ls_goodness_of_fit_ref 1.046
_refine_ls_hydrogen_treatment constr
_refine_ls_matrix_type full
_refine_ls_number_parameters 693
_refine_ls_number_reflns 10556
_refine_ls_number_restraints 0
_refine_ls_restrained_S_all 1.046
_refine_ls_R_factor_all 0.0701
_refine_ls_R_factor_gt 0.0551
_refine_ls_shift/su_max 0.001
_refine_ls_shift/su_mean 0.000
_refine_ls_structure_factor_coef Fsqd
_refine_ls_weighting_details 'calc w=1/[\s^2^(Fo^2^)+(0.0789P)^2^+2.8182P] where P=(Fo^2^+2Fc^2^)/3'
_refine_ls_weighting_scheme calc
_refine_ls_wR_factor_gt 0.1436
_refine_ls_wR_factor_ref 0.1522
_reflns_number_gt 8144
_reflns_number_total 10556
_reflns_threshold_expression >2sigma(I)
_cod_data_source_file c3ce40974k.txt
_cod_data_source_block PY4CNU_CuSO4
_cod_depositor_comments
;
The following automatic conversions were performed:

'_symmetry_cell_setting' value 'Triclinic' changed to 'triclinic'
according to /home/saulius/struct/CIF-dictionaries/cif_core.dic
dictionary named 'cif_core.dic' version 2.4.2 from
2011-04-26.

'_exptl_absorpt_correction_type' value 'MULTI-SCAN'
changed to 'multi-scan' according to
/home/saulius/struct/CIF-dictionaries/cif_core.dic dictionary named
'cif_core.dic' version 2.4.2 from 2011-04-26.

Automatic conversion script
Id: cif_fix_values 1891 2012-01-12 08:04:46Z andrius 
;
_cod_original_sg_symbol_H-M 'P-1   '
_cod_database_code 7210928

loop_
_symmetry_equiv_pos_as_xyz
'x, y, z'
'-x, -y, -z'

loop_
_atom_site_label
_atom_site_type_symbol
_atom_site_fract_x
_atom_site_fract_y
_atom_site_fract_z
_atom_site_U_iso_or_equiv
_atom_site_adp_type
_atom_site_occupancy
_atom_site_symmetry_multiplicity
_atom_site_calc_flag
_atom_site_refinement_flags
Cu1 Cu 0.92397(3) 0.64181(3) 0.66597(3) 0.02234(13) Uani 1 1 d .
S1 S 0.51000(6) 0.80504(6) 0.18235(5) 0.02099(19) Uani 1 1 d .
N1 N 1.0067(2) 0.66026(18) 0.79276(17) 0.0224(6) Uani 1 1 d .
N2 N 0.8380(2) 0.63171(18) 0.54146(17) 0.0221(6) Uani 1 1 d .
N3 N 0.7797(2) 0.56166(18) 0.67004(17) 0.0217(6) Uani 1 1 d .
N16 N 0.8702(2) -0.2012(2) 0.71566(18) 0.0272(6) Uani 1 1 d .
O7 O 0.84057(18) 0.31340(15) 0.71814(14) 0.0240(5) Uani 1 1 d .
C20 C 0.6075(3) 0.9881(2) 0.4394(2) 0.0235(7) Uani 1 1 d .
C37 C 0.8786(3) 0.0380(2) 0.7191(2) 0.0245(7) Uani 1 1 d .
H37 H 0.9242 0.0297 0.6894 0.029 Uiso 1 1 calc R
O8 O 1.05154(19) 0.98263(16) 0.62722(16) 0.0318(6) Uani 1 1 d .
N7 N 0.6915(2) 0.77274(18) 0.40918(17) 0.0223(6) Uani 1 1 d .
H7 H 0.6608 0.7661 0.3549 0.027 Uiso 1 1 calc R
N4 N 1.0671(2) 0.71979(18) 0.65682(17) 0.0214(6) Uani 1 1 d .
O1 O 0.52155(18) 0.75057(16) 0.24952(14) 0.0281(5) Uani 1 1 d .
O5 O 1.3006(2) 0.58203(18) 0.83715(15) 0.0333(6) Uani 1 1 d .
O6 O 0.7463(2) 0.88320(17) 0.53793(15) 0.0355(6) Uani 1 1 d .
C42 C 1.1983(3) 0.8753(2) 0.6804(2) 0.0234(7) Uani 1 1 d .
N11 N 1.2265(2) 0.97554(18) 0.70506(19) 0.0275(7) Uani 1 1 d .
H11 H 1.2952 1.0088 0.7381 0.033 Uiso 1 1 calc R
C17 C 0.7343(2) 0.6989(2) 0.4348(2) 0.0200(7) Uani 1 1 d .
O2 O 0.54337(19) 0.90842(16) 0.22431(15) 0.0301(5) Uani 1 1 d .
N12 N 1.1923(2) 1.12131(18) 0.71646(18) 0.0247(6) Uani 1 1 d .
H12 H 1.2589 1.1419 0.7566 0.030 Uiso 1 1 calc R
N9 N 0.6834(2) 0.33797(18) 0.73258(17) 0.0217(6) Uani 1 1 d .
H9 H 0.6276 0.3140 0.7462 0.026 Uiso 1 1 calc R
N13 N 0.9717(2) 1.4837(2) 0.63374(19) 0.0286(7) Uani 1 1 d .
N10 N 0.7453(2) 0.21662(18) 0.78011(17) 0.0210(6) Uani 1 1 d .
H10 H 0.7058 0.2190 0.8107 0.025 Uiso 1 1 calc R
N5 N 1.2834(2) 0.6712(2) 0.95048(18) 0.0306(7) Uani 1 1 d .
H5 H 1.3193 0.6992 1.0042 0.037 Uiso 1 1 calc R
N6 N 1.4518(2) 0.6488(2) 0.96560(18) 0.0295(7) Uani 1 1 d .
H6 H 1.4750 0.6909 1.0136 0.035 Uiso 1 1 calc R
N15 N 1.8556(3) 0.4624(2) 0.9207(2) 0.0421(8) Uani 1 1 d .
N14 N 0.5342(5) 1.3319(4) 0.4850(4) 0.1009(17) Uiso 1 1 d .
C33 C 0.7851(2) 0.1368(2) 0.7737(2) 0.0204(7) Uani 1 1 d .
C36 C 0.8349(3) -0.0368(2) 0.7510(2) 0.0227(7) Uani 1 1 d .
C31 C 0.6822(3) 0.5812(2) 0.6382(2) 0.0258(7) Uani 1 1 d .
H31 H 0.6812 0.6350 0.6158 0.031 Uiso 1 1 calc R
C18 C 0.8043(3) 0.7063(2) 0.5182(2) 0.0222(7) Uani 1 1 d .
H18 H 0.8284 0.7646 0.5592 0.027 Uiso 1 1 calc R
C43 C 1.0986(3) 0.8163(2) 0.6806(2) 0.0248(7) Uani 1 1 d .
H43 H 1.0522 0.8456 0.6981 0.030 Uiso 1 1 calc R
C29 C 0.5845(3) 0.4437(2) 0.6703(2) 0.0288(8) Uani 1 1 d .
H29 H 0.5185 0.4044 0.6711 0.035 Uiso 1 1 calc R
C48 C 1.0460(3) 1.3390(2) 0.6613(2) 0.0240(7) Uani 1 1 d .
C32 C 0.7631(2) 0.2916(2) 0.7423(2) 0.0197(7) Uani 1 1 d .
C16 C 0.7046(3) 0.6139(2) 0.3734(2) 0.0234(7) Uani 1 1 d .
H16 H 0.6600 0.6077 0.3166 0.028 Uiso 1 1 calc R
C19 C 0.6928(3) 0.8552(2) 0.4610(2) 0.0241(7) Uani 1 1 d .
C28 C 0.6850(3) 0.4216(2) 0.7022(2) 0.0207(7) Uani 1 1 d .
C10 C 1.6980(3) 0.5301(3) 0.9366(2) 0.0303(8) Uani 1 1 d .
C1 C 0.9587(3) 0.6857(2) 0.8470(2) 0.0258(7) Uani 1 1 d .
H1 H 0.8854 0.6891 0.8247 0.031 Uiso 1 1 calc R
C44 C 1.1484(3) 1.0234(2) 0.6786(2) 0.0252(7) Uani 1 1 d .
C11 C 1.5853(3) 0.4801(3) 0.8866(2) 0.0317(8) Uani 1 1 d .
H11A H 1.5657 0.4208 0.8481 0.038 Uiso 1 1 calc R
C39 C 1.1342(3) 0.6777(2) 0.6314(2) 0.0291(8) Uani 1 1 d .
H39 H 1.1114 0.6105 0.6126 0.035 Uiso 1 1 calc R
C3 C 1.1222(3) 0.7015(3) 0.9682(2) 0.0302(8) Uani 1 1 d .
H3 H 1.1614 0.7167 1.0272 0.036 Uiso 1 1 calc R
C41 C 1.2687(3) 0.8308(2) 0.6576(2) 0.0287(8) Uani 1 1 d .
H41 H 1.3375 0.8676 0.6593 0.034 Uiso 1 1 calc R
C27 C 0.7816(3) 0.4839(2) 0.7022(2) 0.0214(7) Uani 1 1 d .
H27 H 0.8500 0.4715 0.7253 0.026 Uiso 1 1 calc R
C13 C 1.7859(3) 0.4910(3) 0.9284(2) 0.0335(8) Uani 1 1 d .
C35 C 0.7698(3) -0.0229(2) 0.7978(2) 0.0278(8) Uani 1 1 d .
H35 H 0.7433 -0.0715 0.8217 0.033 Uiso 1 1 calc R
C45 C 1.1375(3) 1.1908(2) 0.6951(2) 0.0222(7) Uani 1 1 d .
C22 C 0.4868(3) 1.0885(3) 0.4070(2) 0.0338(8) Uani 1 1 d .
H22 H 0.4187 1.0964 0.3744 0.041 Uiso 1 1 calc R
C7 C 1.5305(3) 0.6065(3) 0.9511(2) 0.0272(7) Uani 1 1 d .
C46 C 1.1771(3) 1.2785(2) 0.7567(2) 0.0267(7) Uani 1 1 d .
H46 H 1.2347 1.2873 0.8094 0.032 Uiso 1 1 calc R
C5 C 1.1116(3) 0.6531(2) 0.8261(2) 0.0228(7) Uani 1 1 d .
H5A H 1.1444 0.6340 0.7890 0.027 Uiso 1 1 calc R
C51 C 1.0026(3) 1.4180(2) 0.6445(2) 0.0258(7) Uani 1 1 d .
C12 C 1.5013(3) 0.5181(2) 0.8937(2) 0.0294(8) Uani 1 1 d .
H12A H 1.4256 0.4843 0.8600 0.035 Uiso 1 1 calc R
C34 C 0.7447(3) 0.0629(2) 0.8088(2) 0.0291(8) Uani 1 1 d .
H34 H 0.7007 0.0718 0.8398 0.035 Uiso 1 1 calc R
C14 C 0.8061(3) 0.5489(2) 0.4816(2) 0.0289(8) Uani 1 1 d .
H14 H 0.8286 0.4970 0.4980 0.035 Uiso 1 1 calc R
C4 C 1.1726(3) 0.6730(2) 0.9133(2) 0.0248(7) Uani 1 1 d .
C49 C 1.0065(3) 1.2514(2) 0.5996(2) 0.0269(7) Uani 1 1 d .
H49 H 0.9492 1.2426 0.5468 0.032 Uiso 1 1 calc R
C15 C 0.7419(3) 0.5379(2) 0.3974(2) 0.0294(8) Uani 1 1 d .
H15 H 0.7235 0.4804 0.3569 0.035 Uiso 1 1 calc R
C8 C 1.6439(3) 0.6562(3) 1.0008(2) 0.0336(8) Uani 1 1 d .
H8 H 1.6637 0.7160 1.0387 0.040 Uiso 1 1 calc R
C47 C 1.1316(3) 1.3524(2) 0.7401(2) 0.0278(8) Uani 1 1 d .
H47 H 1.1582 1.4107 0.7814 0.033 Uiso 1 1 calc R
C2 C 1.0149(3) 0.7067(3) 0.9342(2) 0.0298(8) Uani 1 1 d .
H2 H 0.9798 0.7244 0.9701 0.036 Uiso 1 1 calc R
C38 C 0.8549(3) 0.1241(2) 0.7312(2) 0.0233(7) Uani 1 1 d .
H38 H 0.8860 0.1741 0.7107 0.028 Uiso 1 1 calc R
C21 C 0.5055(3) 1.0013(2) 0.3909(2) 0.0271(7) Uani 1 1 d .
H21 H 0.4497 0.9499 0.3471 0.032 Uiso 1 1 calc R
C25 C 0.6892(3) 1.0646(2) 0.5074(2) 0.0280(8) Uani 1 1 d .
H25 H 0.7560 1.0562 0.5419 0.034 Uiso 1 1 calc R
C50 C 1.0519(3) 1.1774(2) 0.6163(2) 0.0249(7) Uani 1 1 d .
H50 H 1.0252 1.1190 0.5749 0.030 Uiso 1 1 calc R
C23 C 0.5702(3) 1.1653(3) 0.4725(2) 0.0359(9) Uani 1 1 d .
C30 C 0.5830(3) 0.5234(2) 0.6379(2) 0.0320(8) Uani 1 1 d .
H30 H 0.5160 0.5384 0.6160 0.038 Uiso 1 1 calc R
C6 C 1.3415(3) 0.6296(3) 0.9108(2) 0.0275(8) Uani 1 1 d .
C40 C 1.2351(3) 0.7307(3) 0.6322(3) 0.0373(9) Uani 1 1 d .
H40 H 1.2808 0.6994 0.6158 0.045 Uiso 1 1 calc R
C9 C 1.7274(3) 0.6183(3) 0.9949(2) 0.0370(9) Uani 1 1 d .
H9A H 1.8029 0.6514 1.0295 0.044 Uiso 1 1 calc R
C24 C 0.6698(3) 1.1523(3) 0.5226(2) 0.0345(9) Uani 1 1 d .
H24 H 0.7244 1.2035 0.5672 0.041 Uiso 1 1 calc R
C26 C 0.5505(4) 1.2559(4) 0.4826(3) 0.0621(13) Uiso 1 1 d .
O3 O 0.58137(18) 0.78726(17) 0.13683(15) 0.0288(5) Uani 1 1 d .
O4 O 0.39004(18) 0.77149(16) 0.12313(14) 0.0267(5) Uani 1 1 d .
C52 C 0.8546(3) -0.1286(2) 0.7325(2) 0.0242(7) Uani 1 1 d .
N8 N 0.6225(2) 0.89964(19) 0.41358(17) 0.0251(6) Uani 1 1 d .
H8A H 0.5825 0.8686 0.3610 0.030 Uiso 1 1 calc R

loop_
_atom_site_aniso_label
_atom_site_aniso_U_11
_atom_site_aniso_U_22
_atom_site_aniso_U_33
_atom_site_aniso_U_23
_atom_site_aniso_U_13
_atom_site_aniso_U_12
Cu1 0.0177(2) 0.0190(2) 0.0324(2) 0.01376(17) 0.00944(17) 0.00540(15)
S1 0.0165(4) 0.0209(4) 0.0251(4) 0.0046(3) 0.0088(3) 0.0048(3)
N1 0.0187(13) 0.0156(13) 0.0345(16) 0.0105(11) 0.0105(12) 0.0055(10)
N2 0.0193(13) 0.0168(14) 0.0339(16) 0.0101(12) 0.0128(12) 0.0063(11)
N3 0.0192(13) 0.0135(13) 0.0325(15) 0.0090(11) 0.0092(12) 0.0047(10)
N16 0.0260(15) 0.0215(16) 0.0369(17) 0.0121(13) 0.0126(13) 0.0091(12)
O7 0.0244(12) 0.0165(11) 0.0390(13) 0.0113(10) 0.0181(11) 0.0092(9)
C20 0.0253(17) 0.0230(17) 0.0258(17) 0.0085(14) 0.0118(14) 0.0096(13)
C37 0.0244(17) 0.0222(17) 0.0350(19) 0.0123(14) 0.0158(15) 0.0122(14)
O8 0.0231(13) 0.0174(12) 0.0512(16) 0.0093(11) 0.0104(11) 0.0057(10)
N7 0.0257(14) 0.0218(14) 0.0217(14) 0.0074(11) 0.0082(12) 0.0118(11)
N4 0.0221(13) 0.0150(13) 0.0298(15) 0.0111(11) 0.0114(12) 0.0055(11)
O1 0.0225(12) 0.0302(13) 0.0273(12) 0.0099(10) 0.0076(10) 0.0025(10)
O5 0.0277(13) 0.0410(15) 0.0289(14) 0.0019(12) 0.0063(11) 0.0185(11)
O6 0.0454(15) 0.0300(14) 0.0266(14) 0.0053(11) 0.0037(12) 0.0202(12)
C42 0.0193(16) 0.0173(16) 0.0363(19) 0.0122(14) 0.0108(14) 0.0070(13)
N11 0.0157(13) 0.0121(13) 0.0534(19) 0.0091(13) 0.0117(13) 0.0040(10)
C17 0.0153(15) 0.0190(16) 0.0301(18) 0.0085(13) 0.0123(13) 0.0064(12)
O2 0.0239(12) 0.0204(12) 0.0425(14) 0.0002(10) 0.0135(11) 0.0048(10)
N12 0.0188(13) 0.0160(14) 0.0404(17) 0.0093(12) 0.0102(12) 0.0082(11)
N9 0.0179(13) 0.0156(13) 0.0368(16) 0.0122(12) 0.0134(12) 0.0072(10)
N13 0.0261(15) 0.0214(15) 0.0461(18) 0.0153(13) 0.0176(13) 0.0117(12)
N10 0.0234(14) 0.0162(13) 0.0315(15) 0.0097(11) 0.0167(12) 0.0097(11)
N5 0.0233(15) 0.0428(18) 0.0236(15) 0.0019(13) 0.0057(12) 0.0158(13)
N6 0.0240(15) 0.0361(17) 0.0296(16) 0.0029(13) 0.0097(12) 0.0158(13)
N15 0.0306(17) 0.046(2) 0.050(2) 0.0021(16) 0.0152(15) 0.0206(15)
C33 0.0163(15) 0.0152(15) 0.0266(17) 0.0054(13) 0.0062(13) 0.0029(12)
C36 0.0220(16) 0.0158(16) 0.0323(18) 0.0092(13) 0.0088(14) 0.0103(13)
C31 0.0229(17) 0.0211(17) 0.039(2) 0.0138(15) 0.0129(15) 0.0110(13)
C18 0.0224(16) 0.0172(16) 0.0298(18) 0.0067(13) 0.0123(14) 0.0074(13)
C43 0.0218(16) 0.0180(17) 0.041(2) 0.0131(14) 0.0147(15) 0.0104(13)
C29 0.0205(16) 0.0219(17) 0.049(2) 0.0142(16) 0.0155(16) 0.0084(13)
C48 0.0206(16) 0.0203(17) 0.041(2) 0.0126(15) 0.0186(15) 0.0102(13)
C32 0.0194(15) 0.0136(15) 0.0257(17) 0.0041(13) 0.0092(13) 0.0044(12)
C16 0.0176(15) 0.0262(18) 0.0264(17) 0.0070(14) 0.0087(13) 0.0068(13)
C19 0.0226(16) 0.0224(17) 0.0295(19) 0.0087(14) 0.0113(15) 0.0082(13)
C28 0.0216(16) 0.0165(16) 0.0268(17) 0.0072(13) 0.0118(13) 0.0062(12)
C10 0.0291(18) 0.034(2) 0.033(2) 0.0074(16) 0.0139(16) 0.0185(16)
C1 0.0213(16) 0.0238(17) 0.039(2) 0.0145(15) 0.0158(15) 0.0095(13)
C44 0.0212(17) 0.0172(16) 0.042(2) 0.0101(15) 0.0165(16) 0.0064(13)
C11 0.0297(19) 0.0286(19) 0.042(2) 0.0085(16) 0.0182(16) 0.0119(15)
C39 0.0352(19) 0.0135(16) 0.048(2) 0.0093(15) 0.0250(17) 0.0091(14)
C3 0.0277(18) 0.035(2) 0.0284(19) 0.0079(15) 0.0090(15) 0.0133(15)
C41 0.0253(17) 0.0205(17) 0.049(2) 0.0133(16) 0.0222(16) 0.0091(14)
C27 0.0180(15) 0.0189(16) 0.0287(17) 0.0091(13) 0.0081(13) 0.0080(12)
C13 0.0302(19) 0.033(2) 0.033(2) 0.0026(16) 0.0093(16) 0.0109(16)
C35 0.0339(19) 0.0182(17) 0.042(2) 0.0145(15) 0.0213(16) 0.0121(14)
C45 0.0208(16) 0.0149(16) 0.0368(19) 0.0120(14) 0.0163(14) 0.0056(12)
C22 0.037(2) 0.042(2) 0.034(2) 0.0142(17) 0.0161(17) 0.0258(17)
C7 0.0215(17) 0.034(2) 0.0316(19) 0.0111(15) 0.0122(14) 0.0137(14)
C46 0.0275(17) 0.0221(17) 0.0336(19) 0.0114(15) 0.0117(15) 0.0109(14)
C5 0.0210(16) 0.0173(16) 0.0331(19) 0.0085(14) 0.0109(14) 0.0094(13)
C51 0.0226(16) 0.0243(18) 0.039(2) 0.0141(15) 0.0190(15) 0.0091(14)
C12 0.0232(17) 0.0282(19) 0.036(2) 0.0082(16) 0.0099(15) 0.0089(14)
C34 0.0334(19) 0.0262(18) 0.043(2) 0.0169(16) 0.0258(17) 0.0146(15)
C14 0.0265(17) 0.0178(17) 0.044(2) 0.0121(15) 0.0119(16) 0.0108(14)
C4 0.0197(16) 0.0241(17) 0.0316(19) 0.0085(14) 0.0093(14) 0.0088(13)
C49 0.0214(16) 0.0248(18) 0.0364(19) 0.0122(15) 0.0117(15) 0.0077(14)
C15 0.0254(17) 0.0187(17) 0.042(2) 0.0031(15) 0.0111(16) 0.0081(14)
C8 0.0274(18) 0.037(2) 0.032(2) -0.0031(16) 0.0092(16) 0.0134(16)
C47 0.0298(18) 0.0181(17) 0.039(2) 0.0070(15) 0.0167(16) 0.0099(14)
C2 0.0283(18) 0.035(2) 0.034(2) 0.0103(16) 0.0176(16) 0.0153(15)
C38 0.0217(16) 0.0194(16) 0.0351(19) 0.0122(14) 0.0152(14) 0.0083(13)
C21 0.0279(18) 0.0248(18) 0.0289(18) 0.0071(14) 0.0100(15) 0.0105(14)
C25 0.0325(19) 0.0247(18) 0.0275(18) 0.0084(14) 0.0093(15) 0.0128(15)
C50 0.0245(17) 0.0154(16) 0.0375(19) 0.0090(14) 0.0142(15) 0.0060(13)
C23 0.058(2) 0.028(2) 0.031(2) 0.0098(16) 0.0188(18) 0.0259(18)
C30 0.0212(17) 0.0292(19) 0.052(2) 0.0194(17) 0.0135(16) 0.0157(15)
C6 0.0235(17) 0.0331(19) 0.030(2) 0.0123(16) 0.0102(15) 0.0139(15)
C40 0.038(2) 0.0266(19) 0.068(3) 0.0175(18) 0.038(2) 0.0183(16)
C9 0.0214(18) 0.045(2) 0.040(2) 0.0003(18) 0.0083(16) 0.0132(16)
C24 0.049(2) 0.0211(18) 0.0293(19) 0.0045(15) 0.0112(17) 0.0109(16)
O3 0.0236(12) 0.0327(13) 0.0352(13) 0.0067(11) 0.0163(10) 0.0119(10)
O4 0.0178(11) 0.0327(13) 0.0256(12) 0.0031(10) 0.0074(9) 0.0053(10)
C52 0.0238(17) 0.0199(18) 0.0345(19) 0.0131(14) 0.0143(15) 0.0083(14)
N8 0.0297(15) 0.0186(14) 0.0249(15) 0.0035(11) 0.0049(12) 0.0139(12)

loop_
_atom_type_symbol
_atom_type_description
_atom_type_scat_dispersion_real
_atom_type_scat_dispersion_imag
_atom_type_scat_source
C C 0.0033 0.0016 'International Tables Vol C Tables 4.2.6.8 and 6.1.1.4'
H H 0.0000 0.0000 'International Tables Vol C Tables 4.2.6.8 and 6.1.1.4'
N N 0.0061 0.0033 'International Tables Vol C Tables 4.2.6.8 and 6.1.1.4'
O O 0.0106 0.0060 'International Tables Vol C Tables 4.2.6.8 and 6.1.1.4'
S S 0.1246 0.1234 'International Tables Vol C Tables 4.2.6.8 and 6.1.1.4'
Cu Cu 0.3201 1.2651 'International Tables Vol C Tables 4.2.6.8 and 6.1.1.4'

loop_
_geom_angle_atom_site_label_1
_geom_angle_atom_site_label_2
_geom_angle_atom_site_label_3
_geom_angle
N2 Cu1 N1 175.93(10)
N2 Cu1 N3 89.04(10)
N1 Cu1 N3 90.73(10)
N2 Cu1 N4 88.97(10)
N1 Cu1 N4 91.34(10)
N3 Cu1 N4 177.70(11)
O3 S1 O2 110.90(14)
O3 S1 O4 110.56(13)
O2 S1 O4 109.66(14)
O3 S1 O1 109.91(14)
O2 S1 O1 107.97(14)
O4 S1 O1 107.74(13)
C5 N1 C1 118.3(3)
C5 N1 Cu1 122.1(2)
C1 N1 Cu1 119.6(2)
C14 N2 C18 118.8(3)
C14 N2 Cu1 121.2(2)
C18 N2 Cu1 119.8(2)
C31 N3 C27 119.5(3)
C31 N3 Cu1 122.0(2)
C27 N3 Cu1 118.4(2)
N8 C20 C21 116.7(3)
N8 C20 C25 124.1(3)
C21 C20 C25 119.1(3)
C38 C37 C36 120.4(3)
C19 N7 C17 127.6(3)
C43 N4 C39 118.4(3)
C43 N4 Cu1 119.0(2)
C39 N4 Cu1 122.5(2)
C41 C42 N11 121.6(3)
C41 C42 C43 118.0(3)
N11 C42 C43 120.4(3)
C44 N11 C42 122.2(3)
C16 C17 C18 118.5(3)
C16 C17 N7 117.9(3)
C18 C17 N7 123.5(3)
C44 N12 C45 125.6(3)
C32 N9 C28 125.2(3)
C32 N10 C33 126.3(3)
C6 N5 C4 127.1(3)
C6 N6 C7 126.4(3)
C38 C33 N10 124.6(3)
C38 C33 C34 118.9(3)
N10 C33 C34 116.4(3)
C35 C36 C37 119.6(3)
C35 C36 C52 121.1(3)
C37 C36 C52 119.3(3)
N3 C31 C30 121.5(3)
N2 C18 C17 121.8(3)
N4 C43 C42 122.8(3)
C30 C29 C28 119.9(3)
C47 C48 C49 120.0(3)
C47 C48 C51 118.5(3)
C49 C48 C51 121.5(3)
O7 C32 N9 123.4(3)
O7 C32 N10 123.9(3)
N9 C32 N10 112.7(3)
C17 C16 C15 119.3(3)
O6 C19 N8 124.7(3)
O6 C19 N7 124.9(3)
N8 C19 N7 110.4(3)
C27 C28 C29 117.9(3)
C27 C28 N9 123.5(3)
C29 C28 N9 118.7(3)
C11 C10 C9 119.9(3)
C11 C10 C13 120.4(3)
C9 C10 C13 119.7(3)
N1 C1 C2 121.9(3)
O8 C44 N11 123.1(3)
O8 C44 N12 124.5(3)
N11 C44 N12 112.4(3)
C10 C11 C12 120.4(3)
N4 C39 C40 122.1(3)
C2 C3 C4 119.2(3)
C42 C41 C40 118.9(3)
N3 C27 C28 122.1(3)
N15 C13 C10 178.0(4)
C34 C35 C36 119.9(3)
C50 C45 C46 119.9(3)
C50 C45 N12 123.6(3)
C46 C45 N12 116.5(3)
C21 C22 C23 119.6(3)
C12 C7 C8 119.4(3)
C12 C7 N6 124.0(3)
C8 C7 N6 116.5(3)
C47 C46 C45 120.5(3)
N1 C5 C4 122.6(3)
N13 C51 C48 177.3(4)
C7 C12 C11 119.8(3)
C35 C34 C33 120.5(3)
N2 C14 C15 122.6(3)
C5 C4 N5 124.5(3)
C5 C4 C3 118.0(3)
N5 C4 C3 117.4(3)
C50 C49 C48 120.5(3)
C14 C15 C16 118.8(3)
C9 C8 C7 121.0(3)
C46 C47 C48 119.5(3)
C3 C2 C1 119.9(3)
C37 C38 C33 120.5(3)
C22 C21 C20 120.9(3)
C24 C25 C20 119.4(3)
C49 C50 C45 119.6(3)
C24 C23 C22 120.0(3)
C24 C23 C26 122.4(4)
C22 C23 C26 117.6(4)
C29 C30 C31 119.1(3)
O5 C6 N5 124.3(3)
O5 C6 N6 124.6(3)
N5 C6 N6 111.0(3)
C39 C40 C41 119.7(3)
C8 C9 C10 119.5(3)
C25 C24 C23 120.9(3)
N14 C26 C23 174.9(6)
N16 C52 C36 178.2(3)
C19 N8 C20 128.6(3)

loop_
_geom_bond_atom_site_label_1
_geom_bond_atom_site_label_2
_geom_bond_distance
Cu1 N2 2.014(3)
Cu1 N1 2.018(3)
Cu1 N3 2.018(3)
Cu1 N4 2.035(3)
S1 O3 1.459(2)
S1 O2 1.466(2)
S1 O4 1.474(2)
S1 O1 1.486(2)
N1 C5 1.347(4)
N1 C1 1.350(4)
N2 C14 1.340(4)
N2 C18 1.342(4)
N3 C31 1.338(4)
N3 C27 1.343(4)
N16 C52 1.147(4)
O7 C32 1.224(4)
C20 N8 1.389(4)
C20 C21 1.399(5)
C20 C25 1.399(5)
C37 C38 1.376(4)
C37 C36 1.391(4)
O8 C44 1.218(4)
N7 C19 1.382(4)
N7 C17 1.399(4)
N4 C43 1.332(4)
N4 C39 1.343(4)
O5 C6 1.211(4)
O6 C19 1.216(4)
C42 C41 1.381(5)
C42 N11 1.388(4)
C42 C43 1.395(4)
N11 C44 1.374(4)
C17 C16 1.382(5)
C17 C18 1.387(4)
N12 C44 1.374(4)
N12 C45 1.408(4)
N9 C32 1.364(4)
N9 C28 1.403(4)
N13 C51 1.149(4)
N10 C32 1.372(4)
N10 C33 1.397(4)
N5 C6 1.372(4)
N5 C4 1.394(4)
N6 C6 1.372(4)
N6 C7 1.402(4)
N15 C13 1.137(5)
N14 C26 1.182(7)
C33 C38 1.387(4)
C33 C34 1.402(4)
C36 C35 1.390(5)
C36 C52 1.442(4)
C31 C30 1.379(5)
C29 C30 1.371(5)
C29 C28 1.391(4)
C48 C47 1.386(5)
C48 C49 1.393(5)
C48 C51 1.437(4)
C16 C15 1.385(5)
C19 N8 1.373(4)
C28 C27 1.381(4)
C10 C11 1.383(5)
C10 C9 1.391(5)
C10 C13 1.451(5)
C1 C2 1.372(5)
C11 C12 1.388(5)
C39 C40 1.368(5)
C3 C2 1.365(5)
C3 C4 1.397(5)
C41 C40 1.382(5)
C35 C34 1.379(5)
C45 C50 1.387(5)
C45 C46 1.393(5)
C22 C21 1.366(5)
C22 C23 1.389(5)
C7 C12 1.386(5)
C7 C8 1.389(5)
C46 C47 1.381(5)
C5 C4 1.382(5)
C14 C15 1.366(5)
C49 C50 1.381(5)
C8 C9 1.375(5)
C25 C24 1.376(5)
C23 C24 1.382(5)
C23 C26 1.412(6)

loop_
_platon_squeeze_void_nr
_platon_squeeze_void_average_x
_platon_squeeze_void_average_y
_platon_squeeze_void_average_z
_platon_squeeze_void_volume
_platon_squeeze_void_count_electrons
_platon_squeeze_void_content
1 -0.012 0.000 0.000 672 162 ' '
